data_1510057
loop_
_publ_author_name
'Canepa, F.'
'Merlo, F.'
'Fornasini, M.L.'
'Pani, M.'

_publ_section_title
;
 Phases around the 1:1:1 composition in the Yb-Au-Ge and Ca-Au-Ge systems
;
_journal_name_full 'Journal of Alloys Compd.'
_journal_page_first 82
_journal_page_last 88
_journal_paper_doi 10.1016/S0925-8388(97)00278-8
_journal_volume 264
_journal_year 1998
_chemical_formula_sum 'Au Ca Ge'
_chemical_name_systematic 'Ca Au Ge'
_space_group_IT_number 12
_symmetry_space_group_name_Hall '-C 2y'
_symmetry_space_group_name_H-M 'C 1 2/m 1'
_cell_angle_alpha 90
_cell_angle_beta 98.06
_cell_angle_gamma 90
_cell_formula_units_Z 10
_cell_length_a 10.609
_cell_length_b 4.483
_cell_length_c 13.497
_cell_volume 635.578
_citation_journal_id_ASTM JALCEU
_cod_data_source_file gold_100.cif
_cod_data_source_block Au1Ca1Ge1
_cod_original_cell_volume 635.5782
_cod_original_formula_sum 'Au1 Ca1 Ge1'
_cod_database_code 1510057

loop_
_symmetry_equiv_pos_as_xyz
x,y,z
-x,y,-z
-x,-y,-z
x,-y,z
x+1/2,y+1/2,z
-x+1/2,y+1/2,-z
-x+1/2,-y+1/2,-z
x+1/2,-y+1/2,z

loop_
_atom_site_label
_atom_site_type_symbol
_atom_site_fract_x
_atom_site_fract_y
_atom_site_fract_z
_atom_site_occupancy
_atom_site_U_iso_or_equiv
Ca2 Ca 0.786 0 0.193 1 0.0
Ge5 Ge 0.4787 0 0.1989 0.5 0.0
Au3 Au 0.2785 0 0.0182 0.5 0.0
Ge1 Ge 0.0662 0 0.2307 0.5 0.0
Ge4 Ge 0.3144 0 0.3808 0.5 0.0
Au4 Au 0.3144 0 0.3808 0.5 0.0
Ge2 Ge 0.0806 0 0.5952 0.5 0.0
Au1 Au 0.0662 0 0.2307 0.5 0.0
Au2 Au 0.0806 0 0.5952 0.5 0.0
Au5 Au 0.4787 0 0.1989 0.5 0.0
Ca3 Ca 0 0 0 1 0.0
Ca1 Ca 0.311 0 0.553 1 0.0
Ge3 Ge 0.2785 0 0.0182 0.5 0.0
